data_4113671
loop_
_publ_author_name
'Shengming Ma'
'Hongjun Ren'
'Qi Wei'

_publ_section_title
;
 Highly Regio- and Stereoselective Halohydroxylation Reaction of
 1,2-Allenyl Phenyl Sulfoxides. Reaction Scope, Mechanism, and the
 Corresponding Pd- or Ni-Catalyzed Selective Coupling Reactions
;
_journal_name_full 'Journal of the American Chemical Society'
_journal_page_first 4817
_journal_page_last 4830
_journal_paper_doi 10.1021/ja034039q
_journal_volume 125
_journal_year 2003
_chemical_formula_sum 'C18 H23 I O2 S'
_space_group_IT_number 19
_symmetry_cell_setting orthorhombic
_symmetry_Int_Tables_number 19
_symmetry_space_group_name_Hall 'P 2ac 2ab'
_symmetry_space_group_name_H-M 'P 21 21 21'
_audit_creation_date 'Fri May 27 14:30:57 2000'
_audit_creation_method 'from TEXRAY.INF file'
_cell_angle_alpha 90
_cell_angle_beta 90
_cell_angle_gamma 90
_cell_formula_units_Z 4.00
_cell_length_a 7.576(4)
_cell_length_b 37.003(7)
_cell_length_c 6.523(4)
_cell_measurement_reflns_used 22
_cell_measurement_temperature 20.0
_cell_measurement_theta_max 21.55
_cell_measurement_theta_min 18.59
_cell_volume 1828.6(15)
_computing_cell_refinement 'MSC/AFC Diffractometer Control'
_computing_data_collection 'MSC/AFC Diffractometer Control'
_computing_data_reduction 'teXsan: PROCESS (MSC)'
_computing_publication_material 'teXsan: FINISH (MSC)'
_computing_structure_refinement 'teXsan: LS (MSC)'
_computing_structure_solution SHELXS86
_diffrn_ambient_temperature 20.0
_diffrn_measurement_device AFC7R
_diffrn_measurement_method 'omega/2-theta scans'
_diffrn_orient_matrix_UB_11 -0.01414
_diffrn_orient_matrix_UB_12 0.00422
_diffrn_orient_matrix_UB_13 -0.15052
_diffrn_orient_matrix_UB_21 -0.02316
_diffrn_orient_matrix_UB_22 0.02619
_diffrn_orient_matrix_UB_23 0.02658
_diffrn_orient_matrix_UB_31 0.12918
_diffrn_orient_matrix_UB_32 0.00516
_diffrn_orient_matrix_UB_33 -0.01171
_diffrn_radiation_monochromator graphite
_diffrn_radiation_source 'X-ray tube'
_diffrn_radiation_type MoKalpha
_diffrn_radiation_wavelength 0.7107
_diffrn_reflns_av_R_equivalents 0.00
_diffrn_reflns_limit_h_max 9
_diffrn_reflns_limit_h_min 0
_diffrn_reflns_limit_k_max 47
_diffrn_reflns_limit_k_min 0
_diffrn_reflns_limit_l_max 8
_diffrn_reflns_limit_l_min 0
_diffrn_reflns_number 2487
_diffrn_reflns_theta_max 27.4927
_diffrn_reflns_theta_min 2.250
_diffrn_standards_decay_% -4.99
_diffrn_standards_interval_count 200
_diffrn_standards_number 3
_exptl_absorpt_coefficient_mu_cm 18.704
_exptl_absorpt_correction_T_max 1.000
_exptl_absorpt_correction_T_min 0.664
_exptl_absorpt_correction_type psi-scan
_exptl_crystal_colour colorless
_exptl_crystal_density_diffrn 1.563
_exptl_crystal_description prismatic
_exptl_crystal_F_000 864.00
_exptl_crystal_size_max 0.300
_exptl_crystal_size_mid 0.200
_exptl_crystal_size_min 0.200
_refine_diff_density_max -0.83720
_refine_diff_density_min 0.55160
_refine_ls_extinction_coef 2.66402
_refine_ls_extinction_method Zachariasen_type_2_gaussian_isotropic
_refine_ls_goodness_of_fit_obs 1.690
_refine_ls_matrix_type full
_refine_ls_number_parameters 200
_refine_ls_number_reflns 1953
_refine_ls_number_restraints 0
_refine_ls_R_factor_obs 0.0410
_refine_ls_shift/esd_max 0.0010
_refine_ls_structure_factor_coef F
_refine_ls_weighting_scheme sigma
_refine_ls_wR_factor_obs 0.0490
_cod_data_source_file ja034039qsi20030211_044650.cif
_cod_data_source_block master_file_afc7*.xtl
_cod_original_cell_volume 1828(1)
_cod_original_sg_symbol_H-M 'P 21 21 21 '
_cod_database_code 4113671

loop_
_symmetry_equiv_pos_as_xyz
'   +x,   +y,   +z'
'1/2-x,   -y,1/2+z'
'1/2+x,1/2-y,   -z'
'   -x,1/2+y,1/2-z'

loop_
_atom_site_aniso_label
_atom_site_aniso_U_11
_atom_site_aniso_U_22
_atom_site_aniso_U_33
_atom_site_aniso_U_12
_atom_site_aniso_U_13
_atom_site_aniso_U_23
I 0.0404(2) 0.0477(3) 0.1155(5) -0.0014(2) -0.0097(3) 0.0066(3)
S 0.054(1) 0.0345(8) 0.0463(9) -0.0055(7) -0.0014(9) -0.0047(8)
O1 0.041(2) 0.033(2) 0.048(2) -0.007(2) -0.002(2) -0.008(2)
O2 0.106(5) 0.049(3) 0.046(3) -0.022(3) -0.001(3) -0.009(2)
C1 0.035(3) 0.033(3) 0.039(3) -0.003(2) 0.000(3) -0.008(3)
C2 0.045(4) 0.051(4) 0.042(4) 0.000(3) 0.006(3) -0.008(3)
C3 0.056(4) 0.042(4) 0.051(5) -0.003(3) 0.004(4) 0.011(4)
C4 0.052(4) 0.051(4) 0.041(4) 0.008(4) 0.007(4) 0.012(3)
C5 0.047(3) 0.035(3) 0.033(3) 0.002(3) 0.001(3) -0.001(3)
C6 0.061(4) 0.028(3) 0.063(5) -0.004(3) -0.012(4) -0.003(3)
C7 0.062(5) 0.038(4) 0.084(6) -0.005(3) 0.012(5) 0.004(4)
C8 0.088(6) 0.050(4) 0.071(5) 0.019(4) 0.015(6) 0.016(4)
C9 0.052(4) 0.107(7) 0.041(4) 0.022(5) -0.002(4) 0.009(5)
C10 0.073(5) 0.034(3) 0.039(4) 0.005(3) 0.007(4) -0.003(3)
C11 0.040(3) 0.029(3) 0.058(4) -0.001(3) -0.006(3) -0.003(4)
C12 0.048(4) 0.042(4) 0.058(5) -0.006(3) -0.013(4) 0.002(4)
C13 0.043(3) 0.032(3) 0.049(4) -0.004(3) 0.003(3) -0.005(3)
C14 0.072(5) 0.043(4) 0.057(5) -0.007(4) -0.004(5) -0.007(4)
C15 0.098(7) 0.060(5) 0.071(6) -0.025(5) 0.010(6) -0.028(5)
C16 0.092(7) 0.041(4) 0.120(9) -0.017(4) 0.029(8) -0.031(6)
C17 0.070(6) 0.040(4) 0.120(8) -0.002(4) 0.004(7) 0.013(5)
C18 0.060(5) 0.049(4) 0.079(5) -0.012(4) -0.015(5) 0.011(4)

loop_
_atom_site_label
_atom_site_fract_x
_atom_site_fract_y
_atom_site_fract_z
_atom_site_U_iso_or_equiv
_atom_site_thermal_displace_type
I 0.51556(6) 0.13544(1) 0.3031(1) 0.0678 Uij
S 1.0813(3) 0.16653(5) 0.0714(3) 0.0450 Uij
O1 1.0654(5) 0.1319(1) 0.4639(7) 0.0407 Uij
O2 1.0682(9) 0.1696(1) -0.1569(8) 0.0670 Uij
C1 0.9070(8) 0.1122(2) 0.431(1) 0.0357 Uij
C2 0.8222(9) 0.1007(2) 0.636(1) 0.0460 Uij
C3 0.830(1) 0.0587(2) 0.634(1) 0.0494 Uij
C4 1.006(1) 0.0513(2) 0.530(1) 0.0483 Uij
C5 0.9575(9) 0.0741(2) 0.3349(9) 0.0385 Uij
C6 0.784(1) 0.0556(2) 0.272(1) 0.0509 Uij
C7 0.696(1) 0.0461(2) 0.481(1) 0.0615 Uij
C8 1.038(1) 0.0109(2) 0.483(1) 0.0695 Uij
C9 1.172(1) 0.0648(3) 0.644(1) 0.0670 Uij
C10 1.092(1) 0.0756(2) 0.166(1) 0.0487 Uij
C11 0.7953(8) 0.1351(2) 0.287(1) 0.0425 Uij
C12 0.8577(10) 0.1577(2) 0.145(1) 0.0494 Uij
C13 1.0845(9) 0.2123(2) 0.162(1) 0.0414 Uij
C14 1.158(1) 0.2195(2) 0.352(1) 0.0576 Uij
C15 1.165(1) 0.2555(2) 0.417(1) 0.0765 Uij
C16 1.095(1) 0.2820(2) 0.299(2) 0.0843 Uij
C17 1.021(1) 0.2746(2) 0.113(2) 0.0768 Uij
C18 1.014(1) 0.2391(2) 0.041(1) 0.0627 Uij
H1 0.9049 0.1108 0.7474 0.0971 Uij
H2 0.7090 0.1090 0.6641 0.0971 Uij
H3 0.7843 0.0482 0.7721 0.0971 Uij
H4 0.8068 0.0345 0.1940 0.0971 Uij
H5 0.7123 0.0717 0.1947 0.0929 Uij
H6 0.5873 0.0587 0.4977 0.0971 Uij
H7 0.6757 0.0209 0.4926 0.0971 Uij
H8 0.9537 0.0027 0.3847 0.0572 Uij
H9 1.0257 -0.0028 0.6051 0.0971 Uij
H10 1.1533 0.0078 0.4292 0.0971 Uij
H11 1.2037 0.0477 0.7465 0.0971 Uij
H12 1.2663 0.0674 0.5497 0.0971 Uij
H13 1.1476 0.0874 0.7068 0.0747 Uij
H14 1.0974 0.0528 0.0985 0.0765 Uij
H15 1.2049 0.0810 0.2225 0.0971 Uij
H16 1.0603 0.0938 0.0703 0.0971 Uij
H17 1.0398 0.1527 0.5541 0.0971 Uij
H18 0.7704 0.1708 0.0723 0.0971 Uij
H19 1.2012 0.2005 0.4355 0.0704 Uij
H20 1.2189 0.2614 0.5448 0.0978 Uij
H21 1.0981 0.3064 0.3455 0.0933 Uij
H22 0.9751 0.2937 0.0319 0.0993 Uij
H23 0.9611 0.2337 -0.0879 0.0724 Uij

loop_
_atom_type_symbol
_atom_type_oxidation_number
_atom_type_number_in_cell
_atom_type_scat_dispersion_real
_atom_type_scat_dispersion_imag
_atom_type_scat_source
C 0 72 0.003 0.002 'International Tables'
H 0 92 0.000 0.000 'International Tables'
O 0 8 0.011 0.006 'International Tables'
S 0 4 0.125 0.123 'International Tables'
I 0 4 -0.474 1.812 'International Tables'

loop_
_geom_angle_atom_site_label_1
_geom_angle_atom_site_label_2
_geom_angle_atom_site_label_3
_geom_angle
_geom_angle_publ_flag
O(2) S C(12) 102.6(4) yes
O(2) S C(13) 104.9(3) yes
C(12) S C(13) 95.6(3) yes
O(1) C(1) C(2) 111.3(5) yes
O(1) C(1) C(5) 108.1(5) yes
O(1) C(1) C(11) 106.1(5) yes
C(2) C(1) C(5) 101.3(5) yes
C(2) C(1) C(11) 117.2(6) yes
C(5) C(1) C(11) 112.5(5) yes
C(1) C(2) C(3) 104.6(6) yes
C(2) C(3) C(4) 102.5(6) yes
C(2) C(3) C(7) 106.8(6) yes
C(4) C(3) C(7) 104.1(6) yes
C(3) C(4) C(5) 93.6(5) yes
C(3) C(4) C(8) 113.4(6) yes
C(3) C(4) C(9) 116.1(6) yes
C(5) C(4) C(8) 113.2(6) yes
C(5) C(4) C(9) 114.2(6) yes
C(8) C(4) C(9) 106.3(7) yes
C(1) C(5) C(4) 102.2(5) yes
C(1) C(5) C(6) 107.1(5) yes
C(1) C(5) C(10) 114.8(5) yes
C(4) C(5) C(6) 100.3(6) yes
C(4) C(5) C(10) 117.1(6) yes
C(6) C(5) C(10) 113.6(6) yes
C(5) C(6) C(7) 103.5(6) yes
C(3) C(7) C(6) 102.7(6) yes
I C(11) C(1) 121.8(5) yes
I C(11) C(12) 112.6(5) yes
C(1) C(11) C(12) 125.5(6) yes
S C(12) C(11) 129.5(6) yes
S C(13) C(14) 118.9(6) yes
S C(13) C(18) 119.1(6) yes
C(14) C(13) C(18) 122.0(7) yes
C(13) C(14) C(15) 118.2(8) yes
C(14) C(15) C(16) 120.1(9) yes
C(15) C(16) C(17) 121.3(7) yes
C(16) C(17) C(18) 120.4(8) yes
C(13) C(18) C(17) 117.9(8) yes

loop_
_geom_bond_atom_site_label_1
_geom_bond_atom_site_label_2
_geom_bond_distance
_geom_bond_publ_flag
I C(11) 2.122(6) yes
S O(2) 1.497(6) yes
S C(12) 1.791(8) yes
S C(13) 1.793(6) yes
O(1) C(1) 1.419(7) yes
C(1) C(2) 1.543(10) yes
C(1) C(5) 1.592(8) yes
C(1) C(11) 1.523(9) yes
C(2) C(3) 1.556(10) yes
C(3) C(4) 1.52(1) yes
C(3) C(7) 1.50(1) yes
C(4) C(5) 1.568(9) yes
C(4) C(8) 1.548(10) yes
C(4) C(9) 1.54(1) yes
C(5) C(6) 1.537(9) yes
C(5) C(10) 1.503(9) yes
C(6) C(7) 1.56(1) yes
C(11) C(12) 1.33(1) yes
C(13) C(14) 1.38(1) yes
C(13) C(18) 1.378(10) yes
C(14) C(15) 1.40(1) yes
C(15) C(16) 1.35(1) yes
C(16) C(17) 1.36(1) yes
C(17) C(18) 1.40(1) yes
